data_7157812
loop_
_publ_author_name
'Ichikawa, Yuki'
'Hiramatsu, Michiaki'
'Mita, Yusuke'
'Makishima, Makoto'
'Matsumoto, Yotaro'
'Masumoto, Yui'
'Muranaka, Atsuya'
'Uchiyama, Masanobu'
'Hashimoto, Yuichi'
'Ishikawa, Minoru'

_publ_section_title
;
 <i>meta</i>-Non-flat substituents: a novel molecular design to improve
 aqueous solubility in small molecule drug discovery.
;
_journal_issue 2
_journal_name_full 'Organic &amp; biomolecular chemistry'
_journal_page_first 446
_journal_page_last 456
_journal_paper_doi 10.1039/d0ob02083d
_journal_volume 19
_journal_year 2021
_chemical_formula_moiety 'C8 H10 O4 S2'
_chemical_formula_sum 'C8 H10 O4 S2'
_chemical_formula_weight 234.28
_chemical_melting_point 502
_chemical_name_systematic 1,2-Bis(methanesulfonyl)benzene
_space_group_crystal_system orthorhombic
_space_group_IT_number 60
_space_group_name_Hall '-P 2n 2ab'
_space_group_name_H-M_alt 'P b c n'
_atom_sites_solution_hydrogens difmap
_atom_sites_solution_primary direct
_atom_sites_solution_secondary difmap
_audit_creation_method SHELXL-2014
_audit_update_record
;
2018-03-08 deposited with the CCDC.	2020-11-27 downloaded from the CCDC.
;
_cell_angle_alpha 90
_cell_angle_beta 90
_cell_angle_gamma 90
_cell_formula_units_Z 4
_cell_length_a 10.1116(2)
_cell_length_b 12.9234(3)
_cell_length_c 7.4954(1)
_cell_measurement_reflns_used 27584
_cell_measurement_temperature 90
_cell_measurement_theta_max 30.998
_cell_measurement_theta_min 2.558
_cell_volume 979.47(3)
_computing_cell_refinement HKL2000
_computing_data_collection CrystalClear
_computing_data_reduction HKL2000
_computing_molecular_graphics SV
_computing_publication_material 'SHELXL-2014 (Sheldrick, 2014)'
_computing_structure_refinement 'SHELXL-2014 (Sheldrick, 2014)'
_computing_structure_solution SIR2004
_diffrn_ambient_temperature 90
_diffrn_detector_area_resol_mean 7.31
_diffrn_measured_fraction_theta_full 0.997
_diffrn_measured_fraction_theta_max 0.998
_diffrn_measurement_device_type 'Rigaku AFC-8 with Saturn70 CCD'
_diffrn_measurement_method \w-scan
_diffrn_radiation_type MoK\a
_diffrn_radiation_wavelength 0.71073
_diffrn_reflns_av_R_equivalents 0.0339
_diffrn_reflns_av_unetI/netI 0.0154
_diffrn_reflns_Laue_measured_fraction_full 0.997
_diffrn_reflns_Laue_measured_fraction_max 0.998
_diffrn_reflns_limit_h_max 14
_diffrn_reflns_limit_h_min -14
_diffrn_reflns_limit_k_max 18
_diffrn_reflns_limit_k_min -18
_diffrn_reflns_limit_l_max 10
_diffrn_reflns_limit_l_min -10
_diffrn_reflns_number 25073
_diffrn_reflns_point_group_measured_fraction_full 0.997
_diffrn_reflns_point_group_measured_fraction_max 0.998
_diffrn_reflns_theta_full 25.242
_diffrn_reflns_theta_max 30.998
_diffrn_reflns_theta_min 2.558
_diffrn_source 'Fine-focus rotating anode'
_exptl_absorpt_coefficient_mu 0.528
_exptl_absorpt_correction_T_max 0.93102
_exptl_absorpt_correction_T_min 0.91478
_exptl_absorpt_correction_type multi-scan
_exptl_absorpt_process_details
;
 MULABS - Empirical Correction for Absorption Anisotropy.
 R.H. Blessing, Acta Cryst. (1995), A51, 33-38.
;
_exptl_crystal_colour colourless
_exptl_crystal_density_diffrn 1.589
_exptl_crystal_description block
_exptl_crystal_F_000 488
_exptl_crystal_recrystallization_method 'Re-crystallisation from solvent'
_exptl_crystal_size_max 0.130
_exptl_crystal_size_mid 0.090
_exptl_crystal_size_min 0.080
_refine_diff_density_max 0.394
_refine_diff_density_min -0.513
_refine_diff_density_rms 0.060
_refine_ls_extinction_method none
_refine_ls_goodness_of_fit_ref 1.051
_refine_ls_hydrogen_treatment refall
_refine_ls_matrix_type full
_refine_ls_number_parameters 84
_refine_ls_number_reflns 1564
_refine_ls_number_restraints 0
_refine_ls_restrained_S_all 1.051
_refine_ls_R_factor_all 0.0296
_refine_ls_R_factor_gt 0.0279
_refine_ls_shift/su_max 0.001
_refine_ls_shift/su_mean 0.000
_refine_ls_structure_factor_coef Fsqd
_refine_ls_weighting_details 'w=1/[\s^2^(Fo^2^)+(0.0501P)^2^+0.3128P] where P=(Fo^2^+2Fc^2^)/3'
_refine_ls_weighting_scheme calc
_refine_ls_wR_factor_gt 0.0788
_refine_ls_wR_factor_ref 0.0801
_reflns_Friedel_coverage 0.000
_reflns_number_gt 1449
_reflns_number_total 1564
_reflns_threshold_expression 'I > 2\s(I)'
_cod_data_source_file d0ob02083d2.cif
_cod_data_source_block CY011
_cod_depositor_comments 'Adding full bibliography for 7157808--7157819.cif.'
_cod_database_code 7157812
_shelx_space_group_comment
;
The symmetry employed for this shelxl refinement is uniquely defined
by the following loop, which should always be used as a source of
symmetry information in preference to the above space-group names.
They are only intended as comments.
;
_shelx_estimated_absorpt_t_min 0.935
_shelx_estimated_absorpt_t_max 0.959
_shelxl_version_number 2014-3

loop_
_space_group_symop_operation_xyz
'x, y, z'
'-x+1/2, y+1/2, z'
'x, -y, z+1/2'
'-x+1/2, -y+1/2, z+1/2'
'-x, -y, -z'
'x-1/2, -y-1/2, -z'
'-x, y, -z-1/2'
'x-1/2, y-1/2, -z-1/2'

loop_
_atom_site_label
_atom_site_type_symbol
_atom_site_fract_x
_atom_site_fract_y
_atom_site_fract_z
_atom_site_U_iso_or_equiv
_atom_site_adp_type
_atom_site_occupancy
_atom_site_site_symmetry_order
_atom_site_calc_flag
_atom_site_refinement_flags_posn
_atom_site_refinement_flags_adp
_atom_site_refinement_flags_occupancy
_atom_site_disorder_assembly
_atom_site_disorder_group
S1 S 0.34431(2) 0.17920(2) 0.64552(3) 0.01507(10) Uani 1 1 d . . . . .
O1 O 0.21197(7) 0.21477(6) 0.60600(11) 0.02086(16) Uani 1 1 d . . . . .
O2 O 0.35754(7) 0.10146(6) 0.78251(10) 0.02046(17) Uani 1 1 d . . . . .
C1 C 0.43898(8) 0.29102(7) 0.70484(12) 0.01417(17) Uani 1 1 d . . . . .
C2 C 0.38080(10) 0.38493(7) 0.65793(13) 0.01756(19) Uani 1 1 d . . . . .
H2 H 0.3006(15) 0.3863(11) 0.594(2) 0.024(3) Uiso 1 1 d . . . . .
C3 C 0.44093(9) 0.47830(7) 0.70295(14) 0.0200(2) Uani 1 1 d . . . . .
H3 H 0.3989(16) 0.5428(12) 0.669(2) 0.026(4) Uiso 1 1 d . . . . .
C4 C 0.41521(11) 0.13554(8) 0.44509(14) 0.0209(2) Uani 1 1 d . . . . .
H4A H 0.3664(16) 0.0713(15) 0.417(2) 0.036(4) Uiso 1 1 d . . . . .
H4B H 0.5077(16) 0.1238(11) 0.462(2) 0.030(4) Uiso 1 1 d . . . . .
H4C H 0.4046(19) 0.1907(13) 0.360(2) 0.032(4) Uiso 1 1 d . . . . .

loop_
_atom_site_aniso_label
_atom_site_aniso_U_11
_atom_site_aniso_U_22
_atom_site_aniso_U_33
_atom_site_aniso_U_23
_atom_site_aniso_U_13
_atom_site_aniso_U_12
S1 0.01461(14) 0.01389(14) 0.01671(14) 0.00043(7) -0.00114(7) -0.00187(7)
O1 0.0148(3) 0.0213(3) 0.0265(4) 0.0003(3) -0.0030(3) -0.0015(3)
O2 0.0228(4) 0.0166(3) 0.0220(4) 0.0046(3) -0.0024(3) -0.0046(2)
C1 0.0142(4) 0.0133(4) 0.0150(4) 0.0004(3) 0.0009(3) -0.0008(3)
C2 0.0148(4) 0.0159(4) 0.0220(4) 0.0028(3) 0.0005(3) 0.0007(3)
C3 0.0188(4) 0.0135(4) 0.0277(5) 0.0018(3) 0.0031(4) 0.0014(3)
C4 0.0239(4) 0.0213(4) 0.0176(4) -0.0036(3) -0.0021(3) 0.0019(4)

loop_
_atom_type_symbol
_atom_type_description
_atom_type_scat_dispersion_real
_atom_type_scat_dispersion_imag
_atom_type_scat_source
C C 0.0033 0.0016 'International Tables Vol C Tables 4.2.6.8 and 6.1.1.4'
H H 0.0000 0.0000 'International Tables Vol C Tables 4.2.6.8 and 6.1.1.4'
O O 0.0106 0.0060 'International Tables Vol C Tables 4.2.6.8 and 6.1.1.4'
S S 0.1246 0.1234 'International Tables Vol C Tables 4.2.6.8 and 6.1.1.4'

loop_
_geom_angle_atom_site_label_1
_geom_angle_atom_site_label_2
_geom_angle_atom_site_label_3
_geom_angle
_geom_angle_site_symmetry_1
_geom_angle_site_symmetry_3
_geom_angle_publ_flag
O2 S1 O1 116.94(4) . . ?
O2 S1 C4 110.30(5) . . ?
O1 S1 C4 107.73(5) . . ?
O2 S1 C1 109.63(4) . . ?
O1 S1 C1 106.81(4) . . ?
C4 S1 C1 104.68(5) . . ?
C2 C1 C1 119.43(5) . 7_657 ?
C2 C1 S1 114.50(7) . . ?
C1 C1 S1 126.05(3) 7_657 . ?
C3 C2 C1 120.60(9) . . ?
C3 C2 H2 118.9(9) . . ?
C1 C2 H2 120.5(9) . . ?
C3 C3 C2 119.94(6) 7_657 . ?
C3 C3 H3 120.8(9) 7_657 . ?
C2 C3 H3 119.3(10) . . ?
S1 C4 H4A 104.2(10) . . ?
S1 C4 H4B 109.6(10) . . ?
H4A C4 H4B 112.6(13) . . ?
S1 C4 H4C 106.5(10) . . ?
H4A C4 H4C 115.3(15) . . ?
H4B C4 H4C 108.3(15) . . ?

loop_
_geom_bond_atom_site_label_1
_geom_bond_atom_site_label_2
_geom_bond_distance
_geom_bond_site_symmetry_2
_geom_bond_publ_flag
S1 O2 1.4428(7) . ?
S1 O1 1.4456(7) . ?
S1 C4 1.7577(11) . ?
S1 C1 1.7896(9) . ?
C1 C2 1.3938(12) . ?
C1 C1 1.4075(17) 7_657 ?
C2 C3 1.3927(13) . ?
C2 H2 0.943(16) . ?
C3 C3 1.387(2) 7_657 ?
C3 H3 0.971(16) . ?
C4 H4A 0.987(18) . ?
C4 H4B 0.956(16) . ?
C4 H4C 0.963(16) . ?

loop_
_geom_torsion_atom_site_label_1
_geom_torsion_atom_site_label_2
_geom_torsion_atom_site_label_3
_geom_torsion_atom_site_label_4
_geom_torsion
_geom_torsion_site_symmetry_1
_geom_torsion_site_symmetry_2
_geom_torsion_site_symmetry_3
_geom_torsion_site_symmetry_4
_geom_torsion_publ_flag
O2 S1 C1 C2 -143.14(7) . . . . ?
O1 S1 C1 C2 -15.52(8) . . . . ?
C4 S1 C1 C2 98.56(8) . . . . ?
O2 S1 C1 C1 35.33(12) . . . 7_657 ?
O1 S1 C1 C1 162.94(10) . . . 7_657 ?
C4 S1 C1 C1 -82.98(12) . . . 7_657 ?
C1 C1 C2 C3 -1.37(16) 7_657 . . . ?
S1 C1 C2 C3 177.21(8) . . . . ?
C1 C2 C3 C3 -0.71(18) . . . 7_657 ?
